data_8103280
loop_
_publ_author_name
'Zhongyue Li'
'Kun Liu'

_publ_section_title
;
 Crystal structure of aqua(benzene-1,3,5-tricarboxylato)lutetium(III),
 Lu(H2O)(C9H3O6)
;
_journal_issue 1
_journal_name_full 'Zeitschrift f\"ur Kristallographie - New Crystal Structures'
_journal_page_first 91
_journal_volume 227
_journal_year 2012
_chemical_formula_sum 'C4.5 H2.5 Lu0.5 O3.5'
_chemical_formula_weight 200.05
_chemical_name_common Lu(BTC)H2O
_space_group_IT_number 91
_symmetry_cell_setting tetragonal
_symmetry_space_group_name_Hall 'P 4w 2c'
_symmetry_space_group_name_H-M 'P 41 2 2'
_atom_sites_solution_hydrogens geom
_atom_sites_solution_primary direct
_atom_sites_solution_secondary difmap
_audit_creation_method SHELXL-97
_audit_update_record
;
2011-05-22 # Formatted by publCIF
;
_cell_angle_alpha 90.00
_cell_angle_beta 90.00
_cell_angle_gamma 90.00
_cell_formula_units_Z 8
_cell_length_a 10.2245(14)
_cell_length_b 10.2245(14)
_cell_length_c 14.369(3)
_cell_measurement_temperature 293(2)
_cell_volume 1502.1(4)
_computing_cell_refinement 'Bruker SMART'
_computing_data_collection 'Bruker SMART'
_computing_data_reduction 'Bruker SMART'
_computing_molecular_graphics 'SHELXS-97 (Sheldrick, 1990)'
_computing_publication_material 'SHELXL-97 (Sheldrick, 1997)'
_computing_structure_refinement 'SHELXL-97 (Sheldrick, 1997)'
_computing_structure_solution 'SHELXS-97 (Sheldrick, 1990)'
_diffrn_ambient_temperature 293(2)
_diffrn_measured_fraction_theta_full 0.972
_diffrn_measured_fraction_theta_max 0.972
_diffrn_measurement_device_type 'Bruker APEX-II CCD'
_diffrn_measurement_method 'phi and omega scans'
_diffrn_radiation_monochromator graphite
_diffrn_radiation_source 'fine-focus sealed tube'
_diffrn_radiation_type MoK\a
_diffrn_radiation_wavelength 0.71073
_diffrn_reflns_av_R_equivalents 0.0504
_diffrn_reflns_av_sigmaI/netI 0.0381
_diffrn_reflns_limit_h_max 13
_diffrn_reflns_limit_h_min -11
_diffrn_reflns_limit_k_max 12
_diffrn_reflns_limit_k_min -12
_diffrn_reflns_limit_l_max 18
_diffrn_reflns_limit_l_min -19
_diffrn_reflns_number 9550
_diffrn_reflns_theta_full 28.30
_diffrn_reflns_theta_max 28.30
_diffrn_reflns_theta_min 1.99
_diffrn_standards_decay_% 0
_diffrn_standards_interval_count none
_diffrn_standards_interval_time none
_diffrn_standards_number none
_exptl_absorpt_coefficient_mu 6.587
_exptl_absorpt_correction_type none
_exptl_crystal_colour colorless
_exptl_crystal_density_diffrn 1.769
_exptl_crystal_density_method 'not measured'
_exptl_crystal_description rod
_exptl_crystal_F_000 744
_exptl_crystal_size_max 0.8
_exptl_crystal_size_mid 0.3
_exptl_crystal_size_min 0.3
_refine_diff_density_max 1.830
_refine_diff_density_min -0.864
_refine_diff_density_rms 0.281
_refine_ls_abs_structure_details 'Flack H D (1983), Acta Cryst. A39, 876-881'
_refine_ls_abs_structure_Flack -0.08(5)
_refine_ls_extinction_method none
_refine_ls_goodness_of_fit_ref 0.548
_refine_ls_hydrogen_treatment constr
_refine_ls_matrix_type full
_refine_ls_number_parameters 80
_refine_ls_number_reflns 1787
_refine_ls_number_restraints 0
_refine_ls_restrained_S_all 0.548
_refine_ls_R_factor_all 0.0407
_refine_ls_R_factor_gt 0.0361
_refine_ls_shift/su_max 0.001
_refine_ls_shift/su_mean 0.000
_refine_ls_structure_factor_coef Fsqd
_refine_ls_weighting_details 'calc w=1/[\s^2^(Fo^2^)+(0.1481P)^2^+79.6180P] where P=(Fo^2^+2Fc^2^)/3'
_refine_ls_weighting_scheme calc
_refine_ls_wR_factor_gt 0.1193
_refine_ls_wR_factor_ref 0.1254
_reflns_number_gt 1630
_reflns_number_total 1787
_reflns_threshold_expression >2sigma(I)
_cod_data_source_file 1267-3584.cff
_cod_data_source_block Lu(C9H3O6)H2O
_cod_original_sg_symbol_H-M P4(1)22
_cod_original_formula_sum 'C4.50 H2.50 Lu0.50 O3.50'
_cod_database_code 8103280

loop_
_symmetry_equiv_pos_as_xyz
'x, y, z'
'-x, -y, z+1/2'
'-y, x, z+1/4'
'y, -x, z+3/4'
'-x, y, -z'
'x, -y, -z+1/2'
'y, x, -z+3/4'
'-y, -x, -z+1/4'

loop_
_atom_site_label
_atom_site_type_symbol
_atom_site_fract_x
_atom_site_fract_y
_atom_site_fract_z
_atom_site_U_iso_or_equiv
_atom_site_adp_type
_atom_site_occupancy
_atom_site_symmetry_multiplicity
_atom_site_calc_flag
_atom_site_refinement_flags
Lu1 Lu 1.14819(3) 0.85181(3) 0.1250 0.01546(17) Uani 1 2 d S
C1 C 1.0000 0.6128(14) 0.0000 0.024(3) Uani 1 2 d S
C2 C 1.0000 0.4632(13) 0.0000 0.024(3) Uani 1 2 d S
C3 C 1.0466(11) 0.3959(9) 0.0779(7) 0.022(2) Uani 1 1 d .
H3 H 1.0790 0.4415 0.1290 0.027 Uiso 1 1 calc R
C4 C 1.0441(11) 0.2593(10) 0.0781(6) 0.023(2) Uani 1 1 d .
C5 C 1.0000 0.1909(14) 0.0000 0.022(3) Uani 1 2 d S
H5 H 1.0000 0.1000 0.0000 0.026 Uiso 1 2 calc SR
C6 C 1.0886(10) 0.1809(10) 0.1613(7) 0.023(2) Uani 1 1 d .
O1 O 1.0732(9) 0.6665(7) 0.0581(6) 0.037(2) Uani 1 1 d .
O2 O 1.1139(9) 0.0642(8) 0.1498(6) 0.041(2) Uani 1 1 d .
O3 O 1.0959(9) 0.7601(8) 0.2621(5) 0.0347(19) Uani 1 1 d .
O4 O 1.3110(8) 0.6890(8) 0.1250 0.051(3) Uani 1 2 d S

loop_
_atom_site_aniso_label
_atom_site_aniso_U_11
_atom_site_aniso_U_22
_atom_site_aniso_U_33
_atom_site_aniso_U_23
_atom_site_aniso_U_13
_atom_site_aniso_U_12
Lu1 0.0174(2) 0.0174(2) 0.0116(2) 0.00014(15) 0.00014(15) -0.00161(18)
C1 0.030(7) 0.015(6) 0.028(7) 0.000 -0.006(6) 0.000
C2 0.041(8) 0.008(6) 0.024(7) 0.000 -0.008(6) 0.000
C3 0.034(5) 0.018(4) 0.015(4) -0.001(3) -0.007(4) 0.004(4)
C4 0.037(6) 0.016(5) 0.018(4) 0.002(4) -0.002(4) 0.000(4)
C5 0.034(8) 0.017(6) 0.015(6) 0.000 -0.009(6) 0.000
C6 0.024(5) 0.024(5) 0.021(4) 0.002(4) -0.005(4) 0.006(4)
O1 0.057(6) 0.019(4) 0.035(4) -0.006(3) -0.016(4) -0.003(4)
O2 0.063(6) 0.020(4) 0.040(5) 0.008(3) -0.020(4) -0.002(4)
O3 0.052(5) 0.038(4) 0.014(3) 0.006(3) 0.009(3) -0.012(4)
O4 0.036(4) 0.036(4) 0.080(10) -0.002(6) -0.002(6) 0.008(5)

loop_
_atom_type_symbol
_atom_type_description
_atom_type_scat_dispersion_real
_atom_type_scat_dispersion_imag
_atom_type_scat_source
C C 0.0033 0.0016 'International Tables Vol C Tables 4.2.6.8 and 6.1.1.4'
H H 0.0000 0.0000 'International Tables Vol C Tables 4.2.6.8 and 6.1.1.4'
O O 0.0106 0.0060 'International Tables Vol C Tables 4.2.6.8 and 6.1.1.4'
Lu Lu -0.4720 5.8584 'International Tables Vol C Tables 4.2.6.8 and 6.1.1.4'

loop_
_geom_angle_atom_site_label_1
_geom_angle_atom_site_label_2
_geom_angle_atom_site_label_3
_geom_angle
_geom_angle_site_symmetry_1
_geom_angle_site_symmetry_3
O2 Lu1 O2 73.7(5) 1_565 8_675
O2 Lu1 O3 88.5(3) 1_565 8_775
O2 Lu1 O3 103.2(3) 8_675 8_775
O2 Lu1 O3 103.2(3) 1_565 .
O2 Lu1 O3 88.5(3) 8_675 .
O3 Lu1 O3 165.4(5) 8_775 .
O2 Lu1 O1 74.5(3) 1_565 8_775
O2 Lu1 O1 146.3(3) 8_675 8_775
O3 Lu1 O1 86.7(3) 8_775 8_775
O3 Lu1 O1 88.2(3) . 8_775
O2 Lu1 O1 146.3(3) 1_565 .
O2 Lu1 O1 74.5(3) 8_675 .
O3 Lu1 O1 88.2(3) 8_775 .
O3 Lu1 O1 86.7(3) . .
O1 Lu1 O1 138.7(5) 8_775 .
O2 Lu1 O4 143.2(2) 1_565 .
O2 Lu1 O4 143.2(2) 8_675 .
O3 Lu1 O4 82.7(2) 8_775 .
O3 Lu1 O4 82.7(2) . .
O1 Lu1 O4 69.3(2) 8_775 .
O1 Lu1 O4 69.3(2) . .
O1 C1 O1 127.9(14) . 5_755
O1 C1 C2 116.1(7) . .
O1 C1 C2 116.1(7) 5_755 .
C3 C2 C3 121.0(12) . 5_755
C3 C2 C1 119.5(6) . .
C3 C2 C1 119.5(6) 5_755 .
C4 C3 C2 119.2(9) . .
C4 C3 H3 120.4 . .
C2 C3 H3 120.4 . .
C5 C4 C3 120.3(10) . .
C5 C4 C6 117.9(9) . .
C3 C4 C6 121.8(9) . .
C4 C5 C4 120.0(13) . 5_755
C4 C5 H5 120.0 . .
C4 C5 H5 120.0 5_755 .
O2 C6 O3 124.7(10) . 6_565
O2 C6 C4 118.1(9) . .
O3 C6 C4 117.2(9) 6_565 .
C1 O1 Lu1 149.0(8) . .
C6 O2 Lu1 176.6(8) . 1_545
C6 O3 Lu1 125.6(7) 6_565 .

loop_
_geom_bond_atom_site_label_1
_geom_bond_atom_site_label_2
_geom_bond_distance
_geom_bond_site_symmetry_2
Lu1 O2 2.228(8) 1_565
Lu1 O2 2.228(8) 8_675
Lu1 O3 2.246(7) 8_775
Lu1 O3 2.246(7) .
Lu1 O1 2.259(7) 8_775
Lu1 O1 2.259(7) .
Lu1 O4 2.355(12) .
C1 O1 1.248(10) .
C1 O1 1.248(10) 5_755
C1 C2 1.530(19) .
C2 C3 1.398(11) .
C2 C3 1.398(11) 5_755
C3 C4 1.397(14) .
C3 H3 0.9300 .
C4 C5 1.397(12) .
C4 C6 1.509(13) .
C5 C4 1.397(12) 5_755
C5 H5 0.9300 .
C6 O2 1.232(12) .
C6 O3 1.257(13) 6_565
O2 Lu1 2.228(8) 1_545
O3 C6 1.257(13) 6_565
